data_4301080
loop_
_publ_author_name
'Joachim Ballmann'
'Michael G. G. Fuchs'
'Sebastian Dechert'
'Michael John'
'Franc Meyer'

_publ_contact_author_address
; Institut f\"ur Anorganische Chemie
  Georg August Universit\"at G\"ottingen
  Tammannstra\&se 4
  D-37077 G\"ottingen
  Germany
;
_publ_contact_author_email franc.meyer@chemie.uni-goettingen.de
_publ_contact_author_fax 49(551)393063
_publ_contact_author_name 'Prof. Dr. Franc Meyer'
_publ_contact_author_phone 49(551)393012
_publ_section_title
;
Synthesis and Coordination Properties of Chelating Dithiophenolate Ligands
;
_journal_name_full 'Inorganic Chemistry'
_journal_page_first 90
_journal_page_last 99
_journal_paper_doi 10.1021/ic801285u
_journal_volume 48
_journal_year 2009
_chemical_formula_moiety 'C60 H56 Cl8 N4 S4 Zn2, 2(C H2 Cl2)'
_chemical_formula_sum 'C62 H60 Cl12 N4 S4 Zn2'
_chemical_formula_weight 1545.52
_chemical_name_systematic
;
 ?
;
_space_group_IT_number 14
_symmetry_cell_setting monoclinic
_symmetry_space_group_name_Hall '-P 2yn'
_symmetry_space_group_name_H-M 'P 1 21/n 1'
_atom_sites_solution_hydrogens geom
_atom_sites_solution_primary direct
_atom_sites_solution_secondary difmap
_audit_creation_method SHELXL-97
_cell_angle_alpha 90.00
_cell_angle_beta 112.274(3)
_cell_angle_gamma 90.00
_cell_formula_units_Z 2
_cell_length_a 17.7471(6)
_cell_length_b 11.0026(2)
_cell_length_c 18.2732(7)
_cell_measurement_reflns_used 39436
_cell_measurement_temperature 133(2)
_cell_measurement_theta_max 26.99
_cell_measurement_theta_min 2.03
_cell_volume 3301.86(19)
_computing_cell_refinement 'X-AREA (Stoe & Cie, 2002)'
_computing_data_collection 'X-AREA (Stoe & Cie, 2002)'
_computing_data_reduction 'X-AREA (Stoe & Cie, 2002)'
_computing_molecular_graphics 'DIAMOND (Brandenburg, 2001)'
_computing_publication_material 'SHELXL-97 (Sheldrick, 1997)'
_computing_structure_refinement 'SHELXL-97 (Sheldrick, 1997)'
_computing_structure_solution 'SHELXS-97 (Sheldrick, 1990)'
_diffrn_ambient_temperature 133(2)
_diffrn_measured_fraction_theta_full 0.995
_diffrn_measured_fraction_theta_max 0.995
_diffrn_measurement_device_type 'X-RED (Stoe & Cie, 2002)'
_diffrn_measurement_method \w
_diffrn_radiation_monochromator graphite
_diffrn_radiation_source 'fine-focus sealed tube'
_diffrn_radiation_type MoK\a
_diffrn_radiation_wavelength 0.71073
_diffrn_reflns_av_R_equivalents 0.0617
_diffrn_reflns_av_sigmaI/netI 0.0409
_diffrn_reflns_limit_h_max 22
_diffrn_reflns_limit_h_min -22
_diffrn_reflns_limit_k_max 14
_diffrn_reflns_limit_k_min -11
_diffrn_reflns_limit_l_max 23
_diffrn_reflns_limit_l_min -23
_diffrn_reflns_number 39436
_diffrn_reflns_theta_full 26.99
_diffrn_reflns_theta_max 26.99
_diffrn_reflns_theta_min 2.03
_exptl_absorpt_coefficient_mu 1.382
_exptl_absorpt_correction_T_max 0.8933
_exptl_absorpt_correction_T_min 0.7558
_exptl_absorpt_correction_type numerical
_exptl_absorpt_process_details 'X-RED (Stoe & Cie, 2002)'
_exptl_crystal_colour colorless
_exptl_crystal_density_diffrn 1.555
_exptl_crystal_density_method 'not measured'
_exptl_crystal_description plate
_exptl_crystal_F_000 1576
_exptl_crystal_size_max 0.19
_exptl_crystal_size_mid 0.18
_exptl_crystal_size_min 0.05
_refine_diff_density_max 0.461
_refine_diff_density_min -0.469
_refine_diff_density_rms 0.070
_refine_ls_extinction_method none
_refine_ls_goodness_of_fit_ref 1.041
_refine_ls_hydrogen_treatment constr
_refine_ls_matrix_type full
_refine_ls_number_parameters 392
_refine_ls_number_reflns 7170
_refine_ls_number_restraints 30
_refine_ls_restrained_S_all 1.051
_refine_ls_R_factor_all 0.0547
_refine_ls_R_factor_gt 0.0373
_refine_ls_shift/su_max 0.001
_refine_ls_shift/su_mean 0.000
_refine_ls_structure_factor_coef Fsqd
_refine_ls_weighting_details 'calc w=1/[\s^2^(Fo^2^)+(0.0441P)^2^+0.0000P] where P=(Fo^2^+2Fc^2^)/3'
_refine_ls_weighting_scheme calc
_refine_ls_wR_factor_gt 0.0784
_refine_ls_wR_factor_ref 0.0831
_reflns_number_gt 5722
_reflns_number_total 7170
_reflns_threshold_expression >2sigma(I)
_cod_data_source_file ic801285u_si_003_3.cif
_cod_data_source_block 5a-ab35
_cod_original_cell_volume 3301.86(18)
_cod_original_sg_symbol_H-M 'P 21/n'
_cod_database_code 4301080

loop_
_symmetry_equiv_pos_as_xyz
'x, y, z'
'-x+1/2, y+1/2, -z+1/2'
'-x, -y, -z'
'x-1/2, -y-1/2, z-1/2'

loop_
_atom_site_label
_atom_site_type_symbol
_atom_site_fract_x
_atom_site_fract_y
_atom_site_fract_z
_atom_site_U_iso_or_equiv
_atom_site_adp_type
_atom_site_occupancy
_atom_site_symmetry_multiplicity
_atom_site_calc_flag
_atom_site_refinement_flags
_atom_site_disorder_assembly
_atom_site_disorder_group
Zn1 Zn 0.405053(16) 0.40737(3) 0.453562(16) 0.01671(7) Uani 1 1 d . . .
S1 S 0.46885(3) 0.60903(6) 0.43483(3) 0.01663(12) Uani 1 1 d . . .
S2 S 0.41431(4) 0.32382(6) 0.34147(3) 0.01919(13) Uani 1 1 d . . .
N1 N 0.28905(12) 0.4859(2) 0.42301(11) 0.0179(4) Uani 1 1 d . . .
N2 N 0.34507(12) 0.28900(19) 0.50827(12) 0.0168(4) Uani 1 1 d . . .
Cl1 Cl 0.38875(4) 0.83203(6) 0.32290(4) 0.02934(15) Uani 1 1 d . . .
Cl2 Cl 0.50065(5) 0.68301(8) 0.10516(4) 0.04026(19) Uani 1 1 d . . .
Cl3 Cl 0.79309(4) 0.30818(8) 0.42737(4) 0.03525(17) Uani 1 1 d . . .
Cl4 Cl 0.52514(5) 0.10745(6) 0.44357(4) 0.03081(15) Uani 1 1 d . . .
C1 C 0.47721(14) 0.6221(2) 0.34194(14) 0.0177(5) Uani 1 1 d . . .
C2 C 0.44084(15) 0.7212(2) 0.29306(15) 0.0205(5) Uani 1 1 d . . .
C3 C 0.44610(17) 0.7406(3) 0.22009(16) 0.0262(6) Uani 1 1 d . . .
H3 H 0.4205 0.8067 0.1888 0.080 Uiso 1 1 calc R . .
C4 C 0.49059(17) 0.6587(3) 0.19533(15) 0.0257(6) Uani 1 1 d . . .
C5 C 0.52617(16) 0.5582(2) 0.24025(15) 0.0231(5) Uani 1 1 d . . .
H5 H 0.5550 0.5036 0.2220 0.080 Uiso 1 1 calc R . .
C6 C 0.51926(14) 0.5376(2) 0.31333(14) 0.0176(5) Uani 1 1 d . . .
C7 C 0.56286(15) 0.4279(2) 0.35771(13) 0.0179(5) Uani 1 1 d . . .
C8 C 0.64640(15) 0.4212(3) 0.37470(14) 0.0220(5) Uani 1 1 d . . .
H8 H 0.6728 0.4852 0.3612 0.080 Uiso 1 1 calc R . .
C9 C 0.69014(16) 0.3188(3) 0.41189(15) 0.0246(5) Uani 1 1 d . . .
C10 C 0.65342(17) 0.2245(3) 0.43508(15) 0.0263(6) Uani 1 1 d . . .
H10 H 0.6836 0.1582 0.4623 0.080 Uiso 1 1 calc R . .
C11 C 0.57007(17) 0.2307(2) 0.41680(15) 0.0229(5) Uani 1 1 d . . .
C12 C 0.52139(15) 0.3293(2) 0.37535(14) 0.0187(5) Uani 1 1 d . . .
C13 C 0.26087(15) 0.5776(2) 0.37141(15) 0.0229(5) Uani 1 1 d . . .
H13 H 0.2960 0.6145 0.3512 0.080 Uiso 1 1 calc R . .
C14 C 0.18164(15) 0.6194(3) 0.34706(15) 0.0232(5) Uani 1 1 d . . .
H14 H 0.1641 0.6820 0.3103 0.080 Uiso 1 1 calc R . .
C15 C 0.12787(14) 0.5677(2) 0.37770(14) 0.0183(5) Uani 1 1 d . . .
C16 C 0.15794(14) 0.4717(2) 0.43069(14) 0.0182(5) Uani 1 1 d . . .
H16 H 0.1243 0.4335 0.4521 0.080 Uiso 1 1 calc R . .
C17 C 0.23780(14) 0.4328(2) 0.45164(13) 0.0150(4) Uani 1 1 d . . .
C18 C 0.27248(14) 0.3287(2) 0.50616(13) 0.0154(4) Uani 1 1 d . . .
C19 C 0.23522(15) 0.2778(2) 0.55300(14) 0.0190(5) Uani 1 1 d . . .
H19 H 0.1857 0.3087 0.5511 0.080 Uiso 1 1 calc R . .
C20 C 0.27145(15) 0.1802(2) 0.60334(14) 0.0196(5) Uani 1 1 d . A .
C21 C 0.34479(15) 0.1380(2) 0.60229(15) 0.0205(5) Uani 1 1 d . . .
H21 H 0.3707 0.0721 0.6336 0.080 Uiso 1 1 calc R . .
C22 C 0.37949(15) 0.1939(2) 0.55469(14) 0.0195(5) Uani 1 1 d . . .
H22 H 0.4287 0.1642 0.5550 0.080 Uiso 1 1 calc R . .
C23 C 0.04067(15) 0.6142(2) 0.35159(15) 0.0223(5) Uani 1 1 d . . .
C24 C 0.04049(18) 0.7526(3) 0.35873(19) 0.0324(6) Uani 1 1 d . . .
H24A H 0.0707 0.7758 0.4126 0.080 Uiso 1 1 calc R . .
H24B H -0.0146 0.7810 0.3428 0.080 Uiso 1 1 calc R . .
H24C H 0.0653 0.7880 0.3253 0.080 Uiso 1 1 calc R . .
C25 C -0.00406(17) 0.5789(3) 0.26431(17) 0.0311(6) Uani 1 1 d . . .
H25A H 0.0253 0.6099 0.2337 0.080 Uiso 1 1 calc R . .
H25B H -0.0579 0.6128 0.2450 0.080 Uiso 1 1 calc R . .
H25C H -0.0075 0.4920 0.2597 0.080 Uiso 1 1 calc R . .
C26 C -0.00380(17) 0.5593(3) 0.40132(18) 0.0325(7) Uani 1 1 d . . .
H26A H -0.0054 0.4725 0.3960 0.080 Uiso 1 1 calc R . .
H26B H -0.0584 0.5905 0.3832 0.080 Uiso 1 1 calc R . .
H26C H 0.0246 0.5807 0.4559 0.080 Uiso 1 1 calc R . .
C27 C 0.23015(17) 0.1260(2) 0.65546(16) 0.0284(6) Uani 1 1 d D . .
C28A C 0.2161(2) 0.2260(3) 0.70642(19) 0.0320(7) Uani 0.892(4) 1 d PD A 1
H28A H 0.1859 0.2911 0.6732 0.080 Uiso 0.892(4) 1 calc PR A 1
H28B H 0.2676 0.2561 0.7424 0.080 Uiso 0.892(4) 1 calc PR A 1
H28C H 0.1858 0.1939 0.7359 0.080 Uiso 0.892(4) 1 calc PR A 1
C29A C 0.1454(2) 0.0758(4) 0.6007(2) 0.0415(9) Uani 0.892(4) 1 d PD A 1
H29A H 0.1141 0.1399 0.5672 0.080 Uiso 0.892(4) 1 calc PR A 1
H29B H 0.1171 0.0454 0.6325 0.080 Uiso 0.892(4) 1 calc PR A 1
H29C H 0.1526 0.0113 0.5686 0.080 Uiso 0.892(4) 1 calc PR A 1
C30A C 0.2777(3) 0.0232(4) 0.7072(2) 0.0464(10) Uani 0.892(4) 1 d PD A 1
H30A H 0.2488 -0.0069 0.7384 0.080 Uiso 0.892(4) 1 calc PR A 1
H30B H 0.3303 0.0523 0.7414 0.080 Uiso 0.892(4) 1 calc PR A 1
H30C H 0.2842 -0.0410 0.6745 0.080 Uiso 0.892(4) 1 calc PR A 1
C28B C 0.2142(14) -0.0090(9) 0.6396(14) 0.0320(7) Uani 0.108(4) 1 d PD A 2
H28D H 0.2598 -0.0459 0.6322 0.080 Uiso 0.108(4) 1 calc PR A 2
H28E H 0.1661 -0.0201 0.5928 0.080 Uiso 0.108(4) 1 calc PR A 2
H28F H 0.2065 -0.0463 0.6838 0.080 Uiso 0.108(4) 1 calc PR A 2
C29B C 0.3028(11) 0.138(2) 0.7361(9) 0.0415(9) Uani 0.108(4) 1 d PD A 2
H29D H 0.3486 0.0936 0.7343 0.080 Uiso 0.108(4) 1 calc PR A 2
H29E H 0.2875 0.1060 0.7773 0.080 Uiso 0.108(4) 1 calc PR A 2
H29F H 0.3172 0.2223 0.7464 0.080 Uiso 0.108(4) 1 calc PR A 2
C30B C 0.1587(11) 0.193(2) 0.6621(16) 0.0464(10) Uani 0.108(4) 1 d PD A 2
H30D H 0.1732 0.2770 0.6748 0.080 Uiso 0.108(4) 1 calc PR A 2
H30E H 0.1446 0.1572 0.7030 0.080 Uiso 0.108(4) 1 calc PR A 2
H30F H 0.1130 0.1887 0.6127 0.080 Uiso 0.108(4) 1 calc PR A 2
C31 C 0.7124(2) 0.5129(3) 0.8412(2) 0.0435(8) Uani 1 1 d . . .
H31A H 0.7348 0.5932 0.8409 0.080 Uiso 1 1 calc R . .
H31B H 0.6631 0.5051 0.7941 0.080 Uiso 1 1 calc R . .
Cl5 Cl 0.78328(5) 0.40233(8) 0.83921(5) 0.04261(19) Uani 1 1 d . . .
Cl6 Cl 0.68817(5) 0.49692(8) 0.92554(4) 0.04099(19) Uani 1 1 d . . .

loop_
_atom_site_aniso_label
_atom_site_aniso_U_11
_atom_site_aniso_U_22
_atom_site_aniso_U_33
_atom_site_aniso_U_23
_atom_site_aniso_U_13
_atom_site_aniso_U_12
Zn1 0.01542(13) 0.01819(14) 0.01771(13) -0.00064(11) 0.00761(10) -0.00050(11)
S1 0.0170(3) 0.0164(3) 0.0173(3) -0.0001(2) 0.0074(2) -0.0009(2)
S2 0.0223(3) 0.0185(3) 0.0183(3) -0.0026(2) 0.0094(2) -0.0027(2)
N1 0.0160(9) 0.0199(11) 0.0184(9) 0.0028(8) 0.0070(8) 0.0001(8)
N2 0.0155(9) 0.0146(10) 0.0204(9) -0.0004(8) 0.0070(8) -0.0017(8)
Cl1 0.0354(3) 0.0203(3) 0.0350(3) 0.0054(3) 0.0164(3) 0.0098(3)
Cl2 0.0618(5) 0.0398(4) 0.0268(3) 0.0112(3) 0.0255(3) 0.0065(4)
Cl3 0.0207(3) 0.0477(5) 0.0325(3) -0.0103(3) 0.0047(3) 0.0083(3)
Cl4 0.0498(4) 0.0161(3) 0.0321(3) 0.0056(3) 0.0219(3) 0.0044(3)
C1 0.0174(10) 0.0154(12) 0.0197(11) 0.0011(9) 0.0063(9) -0.0018(9)
C2 0.0198(11) 0.0189(12) 0.0220(11) 0.0012(10) 0.0071(9) 0.0010(10)
C3 0.0318(14) 0.0212(13) 0.0239(12) 0.0063(10) 0.0086(11) 0.0010(11)
C4 0.0336(14) 0.0253(14) 0.0205(12) 0.0040(10) 0.0127(11) -0.0025(11)
C5 0.0272(13) 0.0215(13) 0.0230(12) 0.0011(10) 0.0124(10) -0.0002(10)
C6 0.0194(11) 0.0148(11) 0.0185(11) 0.0010(9) 0.0072(9) -0.0021(9)
C7 0.0216(11) 0.0171(12) 0.0160(10) -0.0006(9) 0.0082(9) 0.0017(9)
C8 0.0236(12) 0.0246(14) 0.0185(11) -0.0037(10) 0.0089(9) 0.0001(10)
C9 0.0219(12) 0.0314(15) 0.0193(11) -0.0062(11) 0.0063(10) 0.0065(11)
C10 0.0337(14) 0.0236(14) 0.0184(11) -0.0003(10) 0.0061(10) 0.0097(11)
C11 0.0343(14) 0.0169(13) 0.0197(11) -0.0007(10) 0.0128(10) 0.0054(11)
C12 0.0249(12) 0.0177(12) 0.0164(10) -0.0020(9) 0.0111(9) 0.0012(10)
C13 0.0205(12) 0.0225(14) 0.0249(12) 0.0066(10) 0.0079(10) -0.0009(10)
C14 0.0197(11) 0.0248(14) 0.0238(12) 0.0104(10) 0.0069(10) 0.0027(10)
C15 0.0178(11) 0.0178(12) 0.0178(10) 0.0004(9) 0.0052(9) -0.0011(9)
C16 0.0180(11) 0.0193(12) 0.0183(10) 0.0017(9) 0.0081(9) 0.0001(9)
C17 0.0160(10) 0.0123(11) 0.0169(10) -0.0007(8) 0.0064(8) -0.0011(9)
C18 0.0151(10) 0.0157(11) 0.0158(10) -0.0004(9) 0.0063(8) -0.0012(9)
C19 0.0191(11) 0.0191(12) 0.0213(11) 0.0016(10) 0.0106(9) 0.0010(10)
C20 0.0237(12) 0.0154(12) 0.0197(11) 0.0013(9) 0.0082(9) 0.0011(10)
C21 0.0223(12) 0.0149(12) 0.0238(11) 0.0016(9) 0.0084(10) 0.0012(10)
C22 0.0186(11) 0.0149(12) 0.0239(11) -0.0006(9) 0.0069(9) 0.0009(9)
C23 0.0203(12) 0.0227(14) 0.0247(12) 0.0080(10) 0.0096(10) 0.0042(10)
C24 0.0322(15) 0.0241(15) 0.0418(16) 0.0022(12) 0.0152(13) 0.0059(12)
C25 0.0230(13) 0.0325(16) 0.0307(14) 0.0064(12) 0.0020(11) 0.0018(12)
C26 0.0222(13) 0.0410(18) 0.0392(15) 0.0175(13) 0.0169(12) 0.0117(12)
C27 0.0385(15) 0.0228(14) 0.0328(14) 0.0080(11) 0.0236(12) 0.0052(12)
C28A 0.0438(19) 0.0295(17) 0.0309(16) 0.0064(13) 0.0236(14) 0.0088(15)
C29A 0.044(2) 0.050(2) 0.0389(18) -0.0035(17) 0.0243(16) -0.0187(18)
C30A 0.061(2) 0.037(2) 0.059(2) 0.0291(19) 0.043(2) 0.0235(19)
C28B 0.0438(19) 0.0295(17) 0.0309(16) 0.0064(13) 0.0236(14) 0.0088(15)
C29B 0.044(2) 0.050(2) 0.0389(18) -0.0035(17) 0.0243(16) -0.0187(18)
C30B 0.061(2) 0.037(2) 0.059(2) 0.0291(19) 0.043(2) 0.0235(19)
C31 0.0437(18) 0.041(2) 0.0493(19) 0.0186(16) 0.0221(15) 0.0134(16)
Cl5 0.0502(4) 0.0417(5) 0.0418(4) 0.0084(4) 0.0242(4) 0.0144(4)
Cl6 0.0398(4) 0.0487(5) 0.0344(4) -0.0019(3) 0.0139(3) 0.0047(4)

loop_
_atom_type_symbol
_atom_type_description
_atom_type_scat_dispersion_real
_atom_type_scat_dispersion_imag
_atom_type_scat_source
C C 0.0033 0.0016 'International Tables Vol C Tables 4.2.6.8 and 6.1.1.4'
H H 0.0000 0.0000 'International Tables Vol C Tables 4.2.6.8 and 6.1.1.4'
N N 0.0061 0.0033 'International Tables Vol C Tables 4.2.6.8 and 6.1.1.4'
Cl Cl 0.1484 0.1585 'International Tables Vol C Tables 4.2.6.8 and 6.1.1.4'
S S 0.1246 0.1234 'International Tables Vol C Tables 4.2.6.8 and 6.1.1.4'
Zn Zn 0.2839 1.4301 'International Tables Vol C Tables 4.2.6.8 and 6.1.1.4'

loop_
_geom_angle_atom_site_label_1
_geom_angle_atom_site_label_2
_geom_angle_atom_site_label_3
_geom_angle
_geom_angle_site_symmetry_1
_geom_angle_site_symmetry_3
_geom_angle_publ_flag
N1 Zn1 N2 76.44(8) . . ?
N1 Zn1 S2 108.66(6) . . ?
N2 Zn1 S2 112.66(6) . . ?
N1 Zn1 S1 139.57(6) . 3_666 ?
N2 Zn1 S1 91.48(5) . 3_666 ?
S2 Zn1 S1 111.59(2) . 3_666 ?
N1 Zn1 S1 92.64(6) . . ?
N2 Zn1 S1 154.64(6) . . ?
S2 Zn1 S1 92.43(2) . . ?
S1 Zn1 S1 82.07(2) 3_666 . ?
C1 S1 Zn1 115.65(8) . 3_666 ?
C1 S1 Zn1 113.59(8) . . ?
Zn1 S1 Zn1 97.93(2) 3_666 . ?
C12 S2 Zn1 96.01(8) . . ?
C13 N1 C17 118.3(2) . . ?
C13 N1 Zn1 124.21(17) . . ?
C17 N1 Zn1 117.16(16) . . ?
C22 N2 C18 118.2(2) . . ?
C22 N2 Zn1 125.42(16) . . ?
C18 N2 Zn1 115.25(16) . . ?
C2 C1 C6 117.2(2) . . ?
C2 C1 S1 119.33(19) . . ?
C6 C1 S1 123.49(19) . . ?
C3 C2 C1 123.3(2) . . ?
C3 C2 Cl1 115.5(2) . . ?
C1 C2 Cl1 121.1(2) . . ?
C4 C3 C2 118.0(2) . . ?
C5 C4 C3 121.1(2) . . ?
C5 C4 Cl2 119.8(2) . . ?
C3 C4 Cl2 119.0(2) . . ?
C4 C5 C6 120.7(2) . . ?
C5 C6 C1 119.7(2) . . ?
C5 C6 C7 115.6(2) . . ?
C1 C6 C7 124.6(2) . . ?
C8 C7 C12 120.6(2) . . ?
C8 C7 C6 116.8(2) . . ?
C12 C7 C6 122.4(2) . . ?
C9 C8 C7 120.0(3) . . ?
C10 C9 C8 121.3(2) . . ?
C10 C9 Cl3 119.3(2) . . ?
C8 C9 Cl3 119.3(2) . . ?
C9 C10 C11 118.3(2) . . ?
C10 C11 C12 123.1(3) . . ?
C10 C11 Cl4 117.0(2) . . ?
C12 C11 Cl4 119.8(2) . . ?
C11 C12 C7 116.4(2) . . ?
C11 C12 S2 121.4(2) . . ?
C7 C12 S2 122.06(19) . . ?
N1 C13 C14 122.6(2) . . ?
C13 C14 C15 120.1(2) . . ?
C16 C15 C14 116.5(2) . . ?
C16 C15 C23 123.2(2) . . ?
C14 C15 C23 120.3(2) . . ?
C17 C16 C15 120.4(2) . . ?
N1 C17 C16 122.0(2) . . ?
N1 C17 C18 115.2(2) . . ?
C16 C17 C18 122.8(2) . . ?
N2 C18 C19 121.9(2) . . ?
N2 C18 C17 114.6(2) . . ?
C19 C18 C17 123.5(2) . . ?
C18 C19 C20 120.5(2) . . ?
C21 C20 C19 116.5(2) . . ?
C21 C20 C27 123.5(2) . . ?
C19 C20 C27 120.0(2) . . ?
C22 C21 C20 120.1(2) . . ?
N2 C22 C21 122.7(2) . . ?
C15 C23 C24 110.0(2) . . ?
C15 C23 C26 111.8(2) . . ?
C24 C23 C26 108.9(2) . . ?
C15 C23 C25 107.7(2) . . ?
C24 C23 C25 108.9(2) . . ?
C26 C23 C25 109.6(2) . . ?
C30B C27 C28B 113.1(10) . . ?
C30A C27 C28A 109.9(3) . . ?
C28B C27 C28A 139.6(9) . . ?
C30A C27 C20 113.4(2) . . ?
C30B C27 C20 118.3(10) . . ?
C28B C27 C20 111.2(9) . . ?
C28A C27 C20 109.2(2) . . ?
C30B C27 C29B 107.5(9) . . ?
C28B C27 C29B 107.0(9) . . ?
C20 C27 C29B 97.8(10) . . ?
C30A C27 C29A 108.1(3) . . ?
C30B C27 C29A 65.8(10) . . ?
C28B C27 C29A 57.7(9) . . ?
C28A C27 C29A 107.9(3) . . ?
C20 C27 C29A 108.3(2) . . ?
Cl6 C31 Cl5 111.29(18) . . ?

loop_
_geom_bond_atom_site_label_1
_geom_bond_atom_site_label_2
_geom_bond_distance
_geom_bond_site_symmetry_2
_geom_bond_publ_flag
Zn1 N1 2.104(2) . ?
Zn1 N2 2.153(2) . ?
Zn1 S2 2.3071(6) . ?
Zn1 S1 2.3959(6) 3_666 ?
Zn1 S1 2.5721(7) . ?
Zn1 Zn1 3.7493(6) 3_666 ?
S1 C1 1.765(2) . ?
S1 Zn1 2.3959(6) 3_666 ?
S2 C12 1.763(3) . ?
N1 C13 1.341(3) . ?
N1 C17 1.343(3) . ?
N2 C22 1.340(3) . ?
N2 C18 1.347(3) . ?
Cl1 C2 1.738(3) . ?
Cl2 C4 1.744(3) . ?
Cl3 C9 1.743(3) . ?
Cl4 C11 1.735(3) . ?
C1 C2 1.402(3) . ?
C1 C6 1.411(4) . ?
C2 C3 1.388(4) . ?
C3 C4 1.383(4) . ?
C4 C5 1.379(4) . ?
C5 C6 1.405(3) . ?
C6 C7 1.496(3) . ?
C7 C8 1.397(3) . ?
C7 C12 1.415(4) . ?
C8 C9 1.391(4) . ?
C9 C10 1.375(4) . ?
C10 C11 1.389(4) . ?
C11 C12 1.414(4) . ?
C13 C14 1.383(4) . ?
C14 C15 1.397(4) . ?
C15 C16 1.395(3) . ?
C15 C23 1.525(3) . ?
C16 C17 1.388(3) . ?
C17 C18 1.489(3) . ?
C18 C19 1.383(3) . ?
C19 C20 1.402(4) . ?
C20 C21 1.389(4) . ?
C20 C27 1.526(4) . ?
C21 C22 1.386(4) . ?
C23 C24 1.529(4) . ?
C23 C26 1.535(4) . ?
C23 C25 1.538(4) . ?
C27 C30A 1.510(4) . ?
C27 C30B 1.513(8) . ?
C27 C28B 1.519(8) . ?
C27 C28A 1.522(4) . ?
C27 C29B 1.552(8) . ?
C27 C29A 1.559(4) . ?
C31 Cl6 1.759(4) . ?
C31 Cl5 1.760(4) . ?
